data_4021586
loop_
_publ_author_name
'Yan Zhang'
'Yongqiang Wang'
'Wei-Min Dai'

_publ_contact_author_email chdai@ust.hk
_publ_contact_author_fax +852-23581594
_publ_contact_author_name 'Dr. Wei-Min Dai'
_publ_contact_author_phone +852-23587365
_publ_section_title
;
 Efficient Remote Axial-to-Central Chirality Transfer in
 Enantioselective SmI~2~-Mediated Reductive Coupling of
 Aldehydes with Crotonates of Atropisomeric 1-Naphthamides
;
_journal_name_full 'Journal of Organic Chemistry'
_journal_page_first 2445
_journal_page_last 2455
_journal_paper_doi 10.1021/jo0526486
_journal_volume 71
_journal_year 2006
_chemical_absolute_configuration 'CHOOSE rm ad rmad syn or unk'
_chemical_formula_moiety 'C30 H39 N O6 '
_chemical_formula_sum 'C30 H39 N O6'
_chemical_formula_weight 509.64
_space_group_IT_number 4
_symmetry_cell_setting monoclinic
_symmetry_space_group_name_Hall 'P 2yb'
_symmetry_space_group_name_H-M 'P 1 21 1'
_audit_creation_date 2005-11-24
_audit_creation_method 'by CrystalStructure 3.7.0'
_cell_angle_alpha 90.0000
_cell_angle_beta 113.3060(10)
_cell_angle_gamma 90.0000
_cell_formula_units_Z 4
_cell_length_a 14.0513(9)
_cell_length_b 14.5754(9)
_cell_length_c 15.3593(9)
_cell_measurement_reflns_used 2246
_cell_measurement_temperature 100(1)
_cell_measurement_theta_max 20.8
_cell_measurement_theta_min 2.5
_cell_volume 2889.0(3)
_computing_cell_refinement PROCESS
_computing_data_collection PROCESS
_computing_data_reduction CrystalStructure
_computing_publication_material 'CrystalStructure 3.7.0'
_computing_structure_refinement CRYSTALS
_computing_structure_solution SIR97
_diffrn_detector_area_resol_mean 10.00
_diffrn_measured_fraction_theta_full 0.998
_diffrn_measured_fraction_theta_max 0.978
_diffrn_measurement_device_type 'Rigaku RAXIS-RAPID'
_diffrn_measurement_method \w
_diffrn_radiation_type 'Mo K\a'
_diffrn_radiation_wavelength 0.71069
_diffrn_reflns_av_R_equivalents 0.043
_diffrn_reflns_limit_h_max 18
_diffrn_reflns_limit_h_min -18
_diffrn_reflns_limit_k_max 19
_diffrn_reflns_limit_k_min -19
_diffrn_reflns_limit_l_max 20
_diffrn_reflns_limit_l_min -20
_diffrn_reflns_number 20598
_diffrn_reflns_theta_full 25.20
_diffrn_reflns_theta_max 27.32
_exptl_absorpt_coefficient_mu 0.081
_exptl_absorpt_correction_type none
_exptl_crystal_colour colorless
_exptl_crystal_density_diffrn 1.172
_exptl_crystal_density_method 'not measured'
_exptl_crystal_description block
_exptl_crystal_F_000 1096.00
_exptl_crystal_size_max 0.40
_exptl_crystal_size_mid 0.20
_exptl_crystal_size_min 0.15
_refine_diff_density_max 0.35
_refine_diff_density_min -0.28
_refine_ls_abs_structure_details 'Flack, H. D. (1983), Acta Cryst. A39, 876-881.  7296 Friedel Pairs'
_refine_ls_abs_structure_Flack -0.036(10)
_refine_ls_extinction_method none
_refine_ls_goodness_of_fit_ref 1.006
_refine_ls_hydrogen_treatment constr
_refine_ls_number_parameters 668
_refine_ls_number_reflns 10022
_refine_ls_R_factor_gt 0.0558
_refine_ls_shift/su_max 0.0000
_refine_ls_structure_factor_coef Fsqd
_refine_ls_weighting_details 'w = 1/[0.0001Fo^2^ + 0.9000\s(Fo^2^)]/(4Fo^2^)'
_refine_ls_weighting_scheme calc
_refine_ls_wR_factor_ref 0.1017
_reflns_number_gt 7574
_reflns_number_total 12722
_reflns_threshold_expression F^2^>2.0\s(F^2^)
_cod_data_source_file jo0526486si20051227_023828.cif
_cod_original_sg_symbol_H-M 'P 21'
_cod_original_formula_sum 'C30 H39 N O6 '
_cod_database_code 4021586

loop_
_symmetry_equiv_pos_site_id
_symmetry_equiv_pos_as_xyz
1 +X,+Y,+Z
2 -X,1/2+Y,-Z

loop_
_atom_site_label
_atom_site_type_symbol
_atom_site_fract_x
_atom_site_fract_y
_atom_site_fract_z
_atom_site_U_iso_or_equiv
_atom_site_adp_type
_atom_site_occupancy
_atom_site_symmetry_multiplicity
_atom_site_calc_flag
_atom_site_refinement_flags
O1 O 0.36234(16) 0.04978(13) 0.84869(14) 0.0204(6) Uani 1.00 1 d .
O2 O 0.59756(16) 0.08041(14) 0.93143(14) 0.0243(6) Uani 1.00 1 d .
O3 O 0.16792(16) 0.22096(13) 0.77873(13) 0.0207(6) Uani 1.00 1 d .
O4 O 0.07172(18) 0.13484(16) 0.65221(16) 0.0314(7) Uani 1.00 1 d .
O5 O -0.06753(16) 0.09759(17) 0.72796(16) 0.0308(7) Uani 1.00 1 d .
O6 O -0.17715(19) 0.00324(18) 0.75723(17) 0.0427(8) Uani 1.00 1 d .
O51 O 0.40036(17) 0.04908(14) 0.37409(14) 0.0246(6) Uani 1.00 1 d .
O52 O 0.63019(16) 0.08229(14) 0.45689(14) 0.0244(6) Uani 1.00 1 d .
O53 O 0.19503(16) 0.22563(14) 0.27004(14) 0.0201(6) Uani 1.00 1 d .
O54 O 0.12097(19) 0.12574(17) 0.14940(16) 0.0369(8) Uani 1.00 1 d .
O55 O -0.04302(17) 0.10065(16) 0.19362(14) 0.0305(6) Uani 1.00 1 d .
O56 O -0.16678(18) 0.01626(17) 0.21239(17) 0.0352(7) Uani 1.00 1 d .
N1 N 0.42649(19) 0.08148(17) 0.73747(17) 0.0163(7) Uani 1.00 1 d .
N51 N 0.45915(19) 0.07633(17) 0.25832(17) 0.0167(7) Uani 1.00 1 d .
C1 C 0.4260(2) 0.2003(2) 0.8521(2) 0.0162(8) Uani 1.00 1 d .
C2 C 0.5219(2) 0.2267(2) 0.9267(2) 0.0165(9) Uani 1.00 1 d .
C3 C 0.6109(2) 0.1680(2) 0.9659(2) 0.0200(9) Uani 1.00 1 d .
C4 C 0.7015(2) 0.1987(2) 1.0353(2) 0.0250(10) Uani 1.00 1 d .
C5 C 0.7076(2) 0.2885(2) 1.0702(2) 0.0288(10) Uani 1.00 1 d .
C6 C 0.6254(2) 0.3468(2) 1.0363(2) 0.0243(10) Uani 1.00 1 d .
C7 C 0.5313(2) 0.3165(2) 0.9647(2) 0.0171(9) Uani 1.00 1 d .
C8 C 0.4444(2) 0.3755(2) 0.9315(2) 0.0190(9) Uani 1.00 1 d .
C9 C 0.3543(2) 0.3488(2) 0.8610(2) 0.0191(9) Uani 1.00 1 d .
C10 C 0.3444(2) 0.2616(2) 0.8188(2) 0.0175(9) Uani 1.00 1 d .
C11 C 0.4058(2) 0.1025(2) 0.8138(2) 0.0164(8) Uani 1.00 1 d .
C12 C 0.4829(2) 0.1448(2) 0.6995(2) 0.0192(9) Uani 1.00 1 d .
C13 C 0.5869(2) 0.1061(2) 0.7079(2) 0.0251(10) Uani 1.00 1 d .
C14 C 0.4165(2) 0.1747(2) 0.5985(2) 0.0255(10) Uani 1.00 1 d .
C15 C 0.3994(2) -0.0103(2) 0.6928(2) 0.0227(9) Uani 1.00 1 d .
C16 C 0.4628(2) -0.0858(2) 0.7578(2) 0.0279(10) Uani 1.00 1 d .
C17 C 0.2841(2) -0.0303(2) 0.6558(2) 0.0336(11) Uani 1.00 1 d .
C18 C 0.6868(2) 0.0223(2) 0.9641(2) 0.0307(10) Uani 1.00 1 d .
C20 C 0.2443(2) 0.2372(2) 0.7378(2) 0.0186(9) Uani 1.00 1 d .
C21 C 0.2036(2) 0.3121(2) 0.6630(2) 0.0237(9) Uani 1.00 1 d .
C30 C 0.0886(2) 0.1650(2) 0.7295(2) 0.0234(9) Uani 1.00 1 d .
C31 C 0.0286(2) 0.1425(2) 0.7884(2) 0.0216(9) Uani 1.00 1 d .
C32 C -0.0043(2) 0.2187(2) 0.8384(2) 0.0349(11) Uani 1.00 1 d .
C33 C -0.0401(2) 0.1637(2) 0.9068(2) 0.0334(11) Uani 1.00 1 d .
C34 C -0.0217(2) 0.0624(2) 0.8864(2) 0.0233(9) Uani 1.00 1 d .
C35 C -0.0993(2) 0.0475(2) 0.7865(2) 0.0324(11) Uani 1.00 1 d .
C36 C 0.0781(2) 0.0699(2) 0.8665(2) 0.0212(9) Uani 1.00 1 d .
C37 C 0.1065(2) -0.0182(2) 0.8291(2) 0.0322(11) Uani 1.00 1 d .
C38 C 0.1743(2) 0.1026(2) 0.9505(2) 0.0328(10) Uani 1.00 1 d .
C39 C -0.0257(2) -0.0076(2) 0.9575(2) 0.0331(11) Uani 1.00 1 d .
C41 C 0.4583(2) 0.1991(2) 0.3682(2) 0.0163(8) Uani 1.00 1 d .
C42 C 0.5504(2) 0.2278(2) 0.4441(2) 0.0166(9) Uani 1.00 1 d .
C43 C 0.6401(2) 0.1706(2) 0.4883(2) 0.0199(9) Uani 1.00 1 d .
C44 C 0.7281(2) 0.2038(2) 0.5584(2) 0.0238(9) Uani 1.00 1 d .
C45 C 0.7324(2) 0.2953(2) 0.5893(2) 0.0260(10) Uani 1.00 1 d .
C46 C 0.6491(2) 0.3507(2) 0.5524(2) 0.0226(9) Uani 1.00 1 d .
C47 C 0.5569(2) 0.3186(2) 0.4796(2) 0.0161(8) Uani 1.00 1 d .
C48 C 0.4694(2) 0.3759(2) 0.4417(2) 0.0171(9) Uani 1.00 1 d .
C49 C 0.3826(2) 0.3484(2) 0.3683(2) 0.0190(9) Uani 1.00 1 d .
C50 C 0.3766(2) 0.2596(2) 0.3291(2) 0.0146(8) Uani 1.00 1 d .
C51 C 0.4398(2) 0.1004(2) 0.3343(2) 0.0182(9) Uani 1.00 1 d .
C52 C 0.5091(2) 0.1394(2) 0.2131(2) 0.0203(9) Uani 1.00 1 d .
C53 C 0.6185(2) 0.1102(2) 0.2302(2) 0.0348(11) Uani 1.00 1 d .
C54 C 0.4432(2) 0.1512(2) 0.1084(2) 0.0260(10) Uani 1.00 1 d .
C55 C 0.4408(2) -0.0196(2) 0.2225(2) 0.0229(9) Uani 1.00 1 d .
C56 C 0.5130(2) -0.0872(2) 0.2932(2) 0.0352(11) Uani 1.00 1 d .
C57 C 0.3273(2) -0.0473(2) 0.1893(2) 0.0341(11) Uani 1.00 1 d .
C58 C 0.7126(2) 0.0201(2) 0.5080(2) 0.0261(10) Uani 1.00 1 d .
C60 C 0.2828(2) 0.2347(2) 0.2414(2) 0.0184(9) Uani 1.00 1 d .
C61 C 0.2553(2) 0.3044(2) 0.1622(2) 0.0233(9) Uani 1.00 1 d .
C70 C 0.1209(2) 0.1671(2) 0.2170(2) 0.0220(9) Uani 1.00 1 d .
C71 C 0.0408(2) 0.1580(2) 0.2581(2) 0.0216(9) Uani 1.00 1 d .
C72 C -0.0123(2) 0.2452(2) 0.2700(3) 0.0470(13) Uani 1.00 1 d .
C73 C -0.0713(3) 0.2085(2) 0.3296(3) 0.0562(15) Uani 1.00 1 d .
C74 C -0.0415(2) 0.1045(2) 0.3441(2) 0.0341(11) Uani 1.00 1 d .
C75 C -0.0934(2) 0.0659(2) 0.2462(2) 0.0277(10) Uani 1.00 1 d .
C76 C 0.0710(2) 0.1067(2) 0.3517(2) 0.0286(10) Uani 1.00 1 d .
C77 C 0.1159(2) 0.0128(2) 0.3498(2) 0.0473(13) Uani 1.00 1 d .
C78 C 0.1455(2) 0.1593(3) 0.4374(2) 0.0552(14) Uani 1.00 1 d .
C79 C -0.0673(3) 0.0549(3) 0.4166(2) 0.0643(16) Uani 1.00 1 d .
H48 H 0.4714 0.4340 0.4675 0.021 Uiso 1.00 1 c R
H4 H 0.7590 0.1603 1.0593 0.027 Uiso 1.00 1 c R
H5 H 0.7692 0.3087 1.1173 0.031 Uiso 1.00 1 c R
H6 H 0.6308 0.4061 1.0601 0.029 Uiso 1.00 1 c R
H8 H 0.4494 0.4335 0.9583 0.024 Uiso 1.00 1 c R
H9 H 0.2978 0.3884 0.8403 0.024 Uiso 1.00 1 c R
H44 H 0.7854 0.1658 0.5857 0.028 Uiso 1.00 1 c R
H46 H 0.6527 0.4103 0.5751 0.026 Uiso 1.00 1 c R
H45 H 0.7934 0.3173 0.6360 0.029 Uiso 1.00 1 c R
H49 H 0.3263 0.3880 0.3439 0.023 Uiso 1.00 1 c R
H12 H 0.4973 0.1973 0.7370 0.025 Uiso 1.00 1 c R
H15 H 0.4167 -0.0098 0.6403 0.028 Uiso 1.00 1 c R
H20 H 0.2535 0.1835 0.7094 0.022 Uiso 1.00 1 c R
H52 H 0.5134 0.1965 0.2415 0.025 Uiso 1.00 1 c R
H55 H 0.4570 -0.0215 0.1694 0.029 Uiso 1.00 1 c R
H60 H 0.2946 0.1783 0.2190 0.024 Uiso 1.00 1 c R
H322 H 0.0537 0.2585 0.8731 0.043 Uiso 1.00 1 c R
H321 H -0.0605 0.2549 0.7941 0.043 Uiso 1.00 1 c R
H332 H 0.0012 0.1795 0.9723 0.042 Uiso 1.00 1 c R
H331 H -0.1127 0.1748 0.8929 0.042 Uiso 1.00 1 c R
H722 H 0.0377 0.2919 0.3041 0.056 Uiso 1.00 1 c R
H721 H -0.0587 0.2693 0.2091 0.056 Uiso 1.00 1 c R
H732 H -0.0501 0.2406 0.3896 0.074 Uiso 1.00 1 c R
H731 H -0.1454 0.2155 0.2947 0.074 Uiso 1.00 1 c R
H181 H 0.7374 0.0471 0.9431 0.037 Uiso 1.00 1 c R
H26 H 0.6237 0.1512 0.6877 0.032 Uiso 1.00 1 c R
H163 H 0.4541 -0.1418 0.7225 0.037 Uiso 1.00 1 c R
H142 H 0.4502 0.2242 0.5808 0.033 Uiso 1.00 1 c R
H213 H 0.2491 0.3178 0.6304 0.026 Uiso 1.00 1 c R
H371 H 0.1184 -0.0665 0.8747 0.040 Uiso 1.00 1 c R
H31 H 0.6270 0.0901 0.7728 0.032 Uiso 1.00 1 c R
H32 H 0.5756 0.0524 0.6689 0.032 Uiso 1.00 1 c R
H143 H 0.4073 0.1241 0.5558 0.033 Uiso 1.00 1 c R
H141 H 0.3502 0.1948 0.5953 0.033 Uiso 1.00 1 c R
H161 H 0.5345 -0.0683 0.7831 0.037 Uiso 1.00 1 c R
H162 H 0.4406 -0.0949 0.8088 0.037 Uiso 1.00 1 c R
H182 H 0.7157 0.0192 1.0321 0.037 Uiso 1.00 1 c R
H183 H 0.6675 -0.0382 0.9384 0.037 Uiso 1.00 1 c R
H212 H 0.1353 0.2965 0.6185 0.026 Uiso 1.00 1 c R
H211 H 0.2012 0.3693 0.6930 0.026 Uiso 1.00 1 c R
H373 H 0.0506 -0.0351 0.7709 0.040 Uiso 1.00 1 c R
H372 H 0.1682 -0.0084 0.8177 0.039 Uiso 1.00 1 c R
H583 H 0.7731 0.0353 0.4965 0.032 Uiso 1.00 1 c R
H533 H 0.6478 0.1536 0.2008 0.044 Uiso 1.00 1 c R
H563 H 0.5836 -0.0719 0.3056 0.044 Uiso 1.00 1 c R
H541 H 0.4472 0.0969 0.0747 0.034 Uiso 1.00 1 c R
H571 H 0.2846 -0.0026 0.1452 0.041 Uiso 1.00 1 c R
H613 H 0.3162 0.3178 0.1507 0.026 Uiso 1.00 1 c R
H782 H 0.2124 0.1633 0.4345 0.063 Uiso 1.00 1 c R
H791 H -0.0395 0.0879 0.4754 0.077 Uiso 1.00 1 c R
H531 H 0.6595 0.1084 0.2971 0.044 Uiso 1.00 1 c R
H532 H 0.6175 0.0505 0.2035 0.044 Uiso 1.00 1 c R
H543 H 0.3725 0.1618 0.0994 0.034 Uiso 1.00 1 c R
H542 H 0.4683 0.2027 0.0848 0.034 Uiso 1.00 1 c R
H561 H 0.5025 -0.0847 0.3513 0.044 Uiso 1.00 1 c R
H562 H 0.4983 -0.1481 0.2673 0.044 Uiso 1.00 1 c R
H573 H 0.3177 -0.1061 0.1588 0.041 Uiso 1.00 1 c R
H572 H 0.3083 -0.0510 0.2427 0.041 Uiso 1.00 1 c R
H582 H 0.7282 0.0253 0.5746 0.032 Uiso 1.00 1 c R
H581 H 0.6918 -0.0417 0.4876 0.032 Uiso 1.00 1 c R
H611 H 0.2023 0.2806 0.1054 0.026 Uiso 1.00 1 c R
H612 H 0.2309 0.3596 0.1807 0.026 Uiso 1.00 1 c R
H781 H 0.1185 0.2199 0.4367 0.063 Uiso 1.00 1 c R
H783 H 0.1518 0.1285 0.4946 0.063 Uiso 1.00 1 c R
H793 H -0.1412 0.0506 0.3955 0.077 Uiso 1.00 1 c R
H792 H -0.0380 -0.0056 0.4255 0.077 Uiso 1.00 1 c R
H773 H 0.1212 -0.0206 0.4054 0.053 Uiso 1.00 1 c R
H171 H 0.2461 0.0232 0.6246 0.042 Uiso 1.00 1 c R
H382 H 0.2319 0.1067 0.9320 0.038 Uiso 1.00 1 c R
H392 H -0.0233 -0.0680 0.9335 0.039 Uiso 1.00 1 c R
H173 H 0.2675 -0.0803 0.6115 0.042 Uiso 1.00 1 c R
H172 H 0.2656 -0.0465 0.7077 0.042 Uiso 1.00 1 c R
H381 H 0.1607 0.1619 0.9701 0.038 Uiso 1.00 1 c R
H383 H 0.1905 0.0600 1.0021 0.038 Uiso 1.00 1 c R
H391 H 0.0324 0.0007 1.0168 0.039 Uiso 1.00 1 c R
H393 H -0.0889 -0.0003 0.9668 0.039 Uiso 1.00 1 c R
H771 H 0.0718 -0.0200 0.2943 0.053 Uiso 1.00 1 c R
H772 H 0.1835 0.0195 0.3490 0.053 Uiso 1.00 1 c R

loop_
_atom_site_aniso_label
_atom_site_aniso_U_11
_atom_site_aniso_U_22
_atom_site_aniso_U_33
_atom_site_aniso_U_12
_atom_site_aniso_U_13
_atom_site_aniso_U_23
O1 0.0248(13) 0.0169(12) 0.0235(12) -0.0023(10) 0.0138(11) 0.0004(10)
O2 0.0209(13) 0.0226(14) 0.0259(13) 0.0063(10) 0.0056(11) 0.0003(10)
O3 0.0152(12) 0.0213(13) 0.0216(12) -0.0014(10) 0.0032(10) -0.0002(10)
O4 0.0350(15) 0.0397(16) 0.0154(12) -0.0134(12) 0.0056(11) -0.0049(11)
O5 0.0153(12) 0.0404(15) 0.0263(13) -0.0063(11) -0.0029(11) 0.0106(12)
O6 0.0265(15) 0.0550(19) 0.0332(16) -0.0223(14) -0.0024(12) 0.0052(14)
O51 0.0410(15) 0.0155(12) 0.0234(13) -0.0029(11) 0.0192(12) 0.0025(10)
O52 0.0273(13) 0.0167(13) 0.0222(12) 0.0080(10) 0.0024(11) -0.0025(10)
O53 0.0154(12) 0.0220(13) 0.0219(12) -0.0041(10) 0.0065(10) -0.0018(10)
O54 0.0419(16) 0.0476(18) 0.0227(13) -0.0210(13) 0.0145(12) -0.0130(12)
O55 0.0221(13) 0.0362(15) 0.0236(13) -0.0128(11) -0.0011(11) 0.0050(11)
O56 0.0226(14) 0.0418(16) 0.0332(15) -0.0141(12) 0.0023(12) -0.0010(12)
N1 0.0219(15) 0.0123(14) 0.0161(14) 0.0002(11) 0.0090(12) -0.0006(11)
N51 0.0245(15) 0.0093(14) 0.0175(14) -0.0020(11) 0.0096(12) 0.0011(11)
C1 0.0194(18) 0.0185(18) 0.0159(17) -0.0016(14) 0.0124(15) 0.0009(14)
C2 0.0185(18) 0.0176(18) 0.0176(17) -0.0016(14) 0.0116(15) 0.0010(14)
C3 0.0231(19) 0.0204(19) 0.0206(18) -0.0019(15) 0.0131(16) 0.0003(15)
C4 0.0186(19) 0.025(2) 0.0251(19) -0.0014(15) 0.0018(16) 0.0051(16)
C5 0.022(2) 0.029(2) 0.028(2) -0.0061(16) 0.0011(17) 0.0002(17)
C6 0.032(2) 0.021(2) 0.0206(19) -0.0084(16) 0.0101(17) -0.0040(15)
C7 0.0205(19) 0.0182(18) 0.0173(18) -0.0046(14) 0.0124(15) 0.0024(14)
C8 0.031(2) 0.0134(17) 0.0161(17) -0.0016(15) 0.0128(16) -0.0020(14)
C9 0.0225(19) 0.0156(18) 0.0211(18) 0.0047(14) 0.0105(16) 0.0022(14)
C10 0.0181(19) 0.0178(18) 0.0202(18) -0.0018(14) 0.0114(16) -0.0022(14)
C11 0.0121(17) 0.0158(17) 0.0170(17) 0.0043(14) 0.0012(14) 0.0001(14)
C12 0.028(2) 0.0134(17) 0.0200(18) -0.0061(15) 0.0143(16) -0.0049(14)
C13 0.029(2) 0.024(2) 0.0275(19) 0.0004(16) 0.0169(17) 0.0003(16)
C14 0.032(2) 0.028(2) 0.0229(18) -0.0061(16) 0.0172(16) -0.0041(16)
C15 0.032(2) 0.0163(18) 0.0226(19) -0.0010(15) 0.0141(17) -0.0063(15)
C16 0.041(2) 0.0202(19) 0.031(2) 0.0047(17) 0.0234(19) 0.0017(16)
C17 0.036(2) 0.024(2) 0.045(2) -0.0117(17) 0.020(2) -0.0199(18)
C18 0.025(2) 0.030(2) 0.038(2) 0.0099(17) 0.0123(18) 0.0008(18)
C20 0.0187(18) 0.0167(18) 0.0201(18) -0.0007(14) 0.0074(15) 0.0016(14)
C21 0.024(2) 0.0209(19) 0.0209(19) -0.0003(15) 0.0034(16) 0.0044(15)
C30 0.0180(19) 0.0230(19) 0.0205(19) 0.0053(15) -0.0015(16) 0.0088(15)
C31 0.0143(17) 0.0206(19) 0.0245(19) -0.0057(14) 0.0021(15) -0.0009(15)
C32 0.031(2) 0.023(2) 0.054(2) -0.0000(17) 0.021(2) -0.0027(19)
C33 0.025(2) 0.034(2) 0.047(2) -0.0026(17) 0.0200(19) -0.0062(19)
C34 0.0183(18) 0.027(2) 0.0226(18) -0.0009(15) 0.0055(15) 0.0015(16)
C35 0.022(2) 0.033(2) 0.040(2) -0.0015(18) 0.0100(19) 0.0020(19)
C36 0.0186(18) 0.024(2) 0.0177(17) -0.0018(15) 0.0040(15) 0.0010(15)
C37 0.034(2) 0.027(2) 0.038(2) 0.0042(17) 0.0165(19) 0.0073(18)
C38 0.0201(19) 0.053(2) 0.0214(19) -0.0029(19) 0.0044(16) 0.0041(18)
C39 0.026(2) 0.040(2) 0.031(2) -0.0068(18) 0.0091(18) -0.0017(19)
C41 0.0208(18) 0.0174(18) 0.0143(16) -0.0003(14) 0.0108(14) 0.0022(14)
C42 0.0176(18) 0.0185(18) 0.0162(17) 0.0014(14) 0.0093(15) 0.0026(14)
C43 0.026(2) 0.022(2) 0.0132(17) 0.0029(15) 0.0091(15) 0.0017(14)
C44 0.026(2) 0.0228(19) 0.0213(18) 0.0075(16) 0.0080(16) 0.0088(16)
C45 0.021(2) 0.030(2) 0.0216(19) -0.0074(16) 0.0018(17) -0.0033(16)
C46 0.024(2) 0.023(2) 0.0178(18) -0.0001(16) 0.0055(16) -0.0017(15)
C47 0.0215(18) 0.0181(18) 0.0102(16) -0.0032(14) 0.0080(14) -0.0007(14)
C48 0.0205(18) 0.0127(17) 0.0203(18) 0.0011(14) 0.0107(15) -0.0003(14)
C49 0.0188(19) 0.0149(18) 0.0246(19) 0.0039(14) 0.0101(16) 0.0036(14)
C50 0.0171(18) 0.0183(18) 0.0116(16) -0.0040(14) 0.0089(14) 0.0011(13)
C51 0.0195(18) 0.0174(18) 0.0173(17) 0.0047(15) 0.0068(15) 0.0067(15)
C52 0.0243(19) 0.0191(19) 0.0199(18) -0.0051(15) 0.0114(15) -0.0016(15)
C53 0.031(2) 0.043(2) 0.037(2) -0.0017(19) 0.0203(19) -0.0013(19)
C54 0.034(2) 0.024(2) 0.0269(19) 0.0040(16) 0.0201(17) 0.0029(16)
C55 0.040(2) 0.0168(18) 0.0175(18) -0.0010(16) 0.0171(17) -0.0031(15)
C56 0.056(2) 0.0155(19) 0.039(2) 0.0101(18) 0.024(2) 0.0019(17)
C57 0.052(2) 0.024(2) 0.027(2) -0.0096(18) 0.016(2) -0.0064(17)
C58 0.026(2) 0.025(2) 0.030(2) 0.0077(16) 0.0137(17) 0.0060(16)
C60 0.0231(19) 0.0163(18) 0.0201(18) 0.0010(14) 0.0131(15) 0.0003(14)
C61 0.0188(19) 0.029(2) 0.0167(18) -0.0015(15) 0.0014(15) 0.0003(15)
C70 0.0212(19) 0.024(2) 0.0146(17) -0.0051(15) -0.0000(15) 0.0035(15)
C71 0.0126(17) 0.0225(19) 0.0245(19) -0.0032(15) 0.0017(15) 0.0022(15)
C72 0.024(2) 0.033(2) 0.084(3) -0.0024(18) 0.021(2) -0.008(2)
C73 0.040(2) 0.052(2) 0.094(3) -0.014(2) 0.045(2) -0.030(2)
C74 0.031(2) 0.046(2) 0.031(2) -0.0159(19) 0.0182(18) -0.0104(19)
C75 0.020(2) 0.030(2) 0.028(2) 0.0006(17) 0.0040(17) 0.0029(17)
C76 0.023(2) 0.038(2) 0.0189(18) -0.0126(17) 0.0026(16) -0.0009(17)
C77 0.027(2) 0.045(2) 0.060(2) 0.004(2) 0.007(2) 0.029(2)
C78 0.042(2) 0.099(3) 0.016(2) -0.038(2) 0.0030(19) -0.006(2)
C79 0.056(3) 0.102(4) 0.024(2) -0.053(3) 0.020(2) -0.021(2)

loop_
_atom_type_symbol
_atom_type_description
_atom_type_scat_dispersion_real
_atom_type_scat_dispersion_imag
_atom_type_scat_source
C C 0.003 0.002
;
International Tables for Crystallography
(1992, Vol. C, Tables 4.2.6.8 and 6.1.1.4)
;
H H 0.000 0.000
;
International Tables for Crystallography
(1992, Vol. C, Table 6.1.1.4)
;
N N 0.006 0.003
;
International Tables for Crystallography
(1992, Vol. C, Tables 4.2.6.8 and 6.1.1.4)
;
O O 0.011 0.006
;
International Tables for Crystallography
(1992, Vol. C, Tables 4.2.6.8 and 6.1.1.4)
;

loop_
_geom_angle_atom_site_label_1
_geom_angle_atom_site_label_2
_geom_angle_atom_site_label_3
_geom_angle
C3 O2 C18 116.8(2)
C20 O3 C30 116.3(2)
C31 O5 C35 106.4(2)
C43 O52 C58 117.1(2)
C60 O53 C70 114.6(2)
C71 O55 C75 106.2(2)
C11 N1 C12 122.3(2)
C11 N1 C15 120.2(2)
C12 N1 C15 117.4(2)
C51 N51 C52 122.6(2)
C51 N51 C55 120.0(2)
C52 N51 C55 117.0(2)
C2 C1 C10 120.2(2)
C2 C1 C11 122.1(2)
C10 C1 C11 117.4(2)
C1 C2 C3 124.3(2)
C1 C2 C7 118.8(2)
C3 C2 C7 117.0(2)
O2 C3 C2 115.5(2)
O2 C3 C4 123.3(2)
C2 C3 C4 121.2(3)
C3 C4 C5 119.9(3)
C4 C5 C6 121.5(2)
C5 C6 C7 119.6(3)
C2 C7 C6 120.9(2)
C2 C7 C8 119.2(2)
C6 C7 C8 119.9(2)
C7 C8 C9 120.8(2)
C8 C9 C10 121.1(2)
C1 C10 C9 119.8(2)
C1 C10 C20 121.4(2)
C9 C10 C20 118.8(2)
O1 C11 N1 123.5(2)
O1 C11 C1 117.7(3)
N1 C11 C1 118.4(2)
N1 C12 C13 112.4(2)
N1 C12 C14 111.8(2)
C13 C12 C14 111.8(3)
N1 C15 C16 112.0(2)
N1 C15 C17 112.8(2)
C16 C15 C17 111.7(2)
O3 C20 C10 106.7(2)
O3 C20 C21 108.7(2)
C10 C20 C21 113.8(2)
O3 C30 O4 125.0(3)
O3 C30 C31 109.4(2)
O4 C30 C31 125.5(3)
O5 C31 C30 108.4(2)
O5 C31 C32 105.0(2)
O5 C31 C36 101.9(2)
C30 C31 C32 120.1(3)
C30 C31 C36 115.6(2)
C32 C31 C36 104.0(2)
C31 C32 C33 102.1(2)
C32 C33 C34 103.3(3)
C33 C34 C35 103.4(2)
C33 C34 C36 102.0(2)
C33 C34 C39 116.1(3)
C35 C34 C36 98.9(3)
C35 C34 C39 114.9(2)
C36 C34 C39 119.0(2)
O5 C35 O6 122.1(3)
O5 C35 C34 107.5(2)
O6 C35 C34 130.3(3)
C31 C36 C34 92.1(2)
C31 C36 C37 113.0(2)
C31 C36 C38 114.8(2)
C34 C36 C37 114.0(2)
C34 C36 C38 114.9(2)
C37 C36 C38 107.7(2)
C42 C41 C50 120.0(2)
C42 C41 C51 122.5(2)
C50 C41 C51 117.2(2)
C41 C42 C43 124.2(2)
C41 C42 C47 119.2(2)
C43 C42 C47 116.6(2)
O52 C43 C42 115.6(2)
O52 C43 C44 123.1(2)
C42 C43 C44 121.2(2)
C43 C44 C45 120.4(2)
C44 C45 C46 120.7(2)
C45 C46 C47 120.3(3)
C42 C47 C46 120.7(2)
C42 C47 C48 118.8(2)
C46 C47 C48 120.4(2)
C47 C48 C49 121.3(2)
C48 C49 C50 120.5(2)
C41 C50 C49 119.9(2)
C41 C50 C60 121.0(2)
C49 C50 C60 119.0(2)
O51 C51 N51 124.0(2)
O51 C51 C41 117.2(3)
N51 C51 C41 118.6(3)
N51 C52 C53 112.3(2)
N51 C52 C54 111.3(2)
C53 C52 C54 111.6(3)
N51 C55 C56 112.1(2)
N51 C55 C57 112.3(2)
C56 C55 C57 112.4(2)
O53 C60 C50 107.1(2)
O53 C60 C61 108.8(2)
C50 C60 C61 114.2(2)
O53 C70 O54 125.2(3)
O53 C70 C71 109.4(2)
O54 C70 C71 125.3(2)
O55 C71 C70 107.7(2)
O55 C71 C72 104.9(2)
O55 C71 C76 101.9(2)
C70 C71 C72 117.5(3)
C70 C71 C76 117.7(2)
C72 C71 C76 105.3(3)
C71 C72 C73 100.6(3)
C72 C73 C74 104.0(3)
C73 C74 C75 103.0(2)
C73 C74 C76 101.5(3)
C73 C74 C79 116.5(3)
C75 C74 C76 99.3(3)
C75 C74 C79 113.8(3)
C76 C74 C79 120.0(2)
O55 C75 O56 121.8(3)
O55 C75 C74 107.1(2)
O56 C75 C74 131.0(4)
C71 C76 C74 92.5(2)
C71 C76 C77 112.9(3)
C71 C76 C78 114.0(3)
C74 C76 C77 113.8(3)
C74 C76 C78 114.2(3)
C77 C76 C78 108.8(2)
C3 C4 H4 120.4
C5 C4 H4 119.8
C4 C5 H5 119.3
C6 C5 H5 119.2
C5 C6 H6 120.3
C7 C6 H6 120.1
C7 C8 H8 119.3
C9 C8 H8 119.8
C8 C9 H9 119.7
C10 C9 H9 119.2
N1 C12 H12 106.7
C13 C12 H12 106.6
C14 C12 H12 107.0
C12 C13 H26 109.9
C12 C13 H31 109.1
C12 C13 H32 109.4
H26 C13 H31 109.5
H26 C13 H32 109.5
H31 C13 H32 109.5
C12 C14 H142 109.3
C12 C14 H143 109.8
C12 C14 H141 109.3
H142 C14 H143 109.5
H142 C14 H141 109.5
H143 C14 H141 109.5
N1 C15 H15 106.7
C16 C15 H15 106.8
C17 C15 H15 106.4
C15 C16 H163 109.6
C15 C16 H161 108.8
C15 C16 H162 110.0
H163 C16 H161 109.5
H163 C16 H162 109.5
H161 C16 H162 109.5
C15 C17 H171 109.3
C15 C17 H173 109.6
C15 C17 H172 109.5
H171 C17 H173 109.5
H171 C17 H172 109.5
H173 C17 H172 109.5
O2 C18 H181 108.8
O2 C18 H182 110.1
O2 C18 H183 109.5
H181 C18 H182 109.5
H181 C18 H183 109.5
H182 C18 H183 109.5
O3 C20 H20 109.1
C10 C20 H20 109.1
C21 C20 H20 109.3
C20 C21 H213 109.0
C20 C21 H212 109.8
C20 C21 H211 109.6
H213 C21 H212 109.5
H213 C21 H211 109.5
H212 C21 H211 109.5
C31 C32 H322 110.9
C31 C32 H321 111.6
C33 C32 H322 111.4
C33 C32 H321 111.3
H322 C32 H321 109.5
C32 C33 H332 111.0
C32 C33 H331 111.1
C34 C33 H332 110.9
C34 C33 H331 111.0
H332 C33 H331 109.5
C36 C37 H371 109.8
C36 C37 H373 109.1
C36 C37 H372 109.4
H371 C37 H373 109.5
H371 C37 H372 109.5
H373 C37 H372 109.5
C36 C38 H382 109.7
C36 C38 H381 109.0
C36 C38 H383 109.7
H382 C38 H381 109.5
H382 C38 H383 109.5
H381 C38 H383 109.5
C34 C39 H392 109.0
C34 C39 H391 109.9
C34 C39 H393 109.5
H392 C39 H391 109.5
H392 C39 H393 109.5
H391 C39 H393 109.5
C43 C44 H44 119.8
C45 C44 H44 119.8
C44 C45 H45 119.4
C46 C45 H45 119.9
C45 C46 H46 119.5
C47 C46 H46 120.2
C47 C48 H48 119.3
C49 C48 H48 119.3
C48 C49 H49 119.6
C50 C49 H49 119.8
N51 C52 H52 106.8
C53 C52 H52 107.2
C54 C52 H52 107.2
C52 C53 H533 109.2
C52 C53 H531 109.4
C52 C53 H532 109.8
H533 C53 H531 109.5
H533 C53 H532 109.5
H531 C53 H532 109.5
C52 C54 H541 109.7
C52 C54 H543 109.5
C52 C54 H542 109.1
H541 C54 H543 109.5
H541 C54 H542 109.5
H543 C54 H542 109.5
N51 C55 H55 106.6
C56 C55 H55 106.3
C57 C55 H55 106.5
C55 C56 H563 109.6
C55 C56 H561 109.5
C55 C56 H562 109.2
H563 C56 H561 109.5
H563 C56 H562 109.5
H561 C56 H562 109.5
C55 C57 H571 109.6
C55 C57 H573 109.1
C55 C57 H572 109.7
H571 C57 H573 109.5
H571 C57 H572 109.5
H573 C57 H572 109.5
O52 C58 H583 109.5
O52 C58 H582 109.1
O52 C58 H581 109.7
H583 C58 H582 109.5
H583 C58 H581 109.5
H582 C58 H581 109.5
O53 C60 H60 108.9
C50 C60 H60 108.8
C61 C60 H60 108.8
C60 C61 H613 108.7
C60 C61 H611 110.3
C60 C61 H612 109.4
H613 C61 H611 109.5
H613 C61 H612 109.5
H611 C61 H612 109.5
C71 C72 H722 111.5
C71 C72 H721 111.3
C73 C72 H722 111.4
C73 C72 H721 112.3
H722 C72 H721 109.5
C72 C73 H732 111.1
C72 C73 H731 110.1
C74 C73 H732 111.6
C74 C73 H731 110.4
H732 C73 H731 109.5
C76 C77 H773 109.2
C76 C77 H771 109.9
C76 C77 H772 109.3
H773 C77 H771 109.5
H773 C77 H772 109.5
H771 C77 H772 109.5
C76 C78 H782 109.9
C76 C78 H781 108.7
C76 C78 H783 109.8
H782 C78 H781 109.5
H782 C78 H783 109.5
H781 C78 H783 109.5
C74 C79 H791 109.4
C74 C79 H793 109.3
C74 C79 H792 109.7
H791 C79 H793 109.5
H791 C79 H792 109.5
H793 C79 H792 109.5

loop_
_geom_bond_atom_site_label_1
_geom_bond_atom_site_label_2
_geom_bond_distance
O1 C11 1.229(4)
O2 C3 1.366(3)
O2 C18 1.430(3)
O3 C20 1.462(4)
O3 C30 1.346(3)
O4 C30 1.199(4)
O5 C31 1.457(3)
O5 C35 1.363(5)
O6 C35 1.194(4)
O51 C51 1.228(4)
O52 C43 1.363(3)
O52 C58 1.436(3)
O53 C60 1.471(4)
O53 C70 1.344(3)
O54 C70 1.201(4)
O55 C71 1.464(3)
O55 C75 1.364(5)
O56 C75 1.197(4)
N1 C11 1.350(4)
N1 C12 1.479(4)
N1 C15 1.482(3)
N51 C51 1.345(4)
N51 C52 1.485(4)
N51 C55 1.487(3)
C1 C2 1.433(3)
C1 C10 1.382(4)
C1 C11 1.526(4)
C2 C3 1.437(4)
C2 C7 1.418(4)
C3 C4 1.372(4)
C4 C5 1.404(4)
C5 C6 1.361(4)
C6 C7 1.415(3)
C7 C8 1.413(4)
C8 C9 1.358(3)
C9 C10 1.409(4)
C10 C20 1.506(3)
C12 C13 1.524(4)
C12 C14 1.524(4)
C15 C16 1.515(4)
C15 C17 1.519(4)
C20 C21 1.522(4)
C30 C31 1.497(5)
C31 C32 1.523(5)
C31 C36 1.542(4)
C32 C33 1.554(6)
C33 C34 1.553(4)
C34 C35 1.506(4)
C34 C36 1.554(5)
C34 C39 1.510(5)
C36 C37 1.523(5)
C36 C38 1.529(3)
C41 C42 1.420(3)
C41 C50 1.382(4)
C41 C51 1.517(4)
C42 C43 1.437(4)
C42 C47 1.420(4)
C43 C44 1.367(3)
C44 C45 1.409(4)
C45 C46 1.349(4)
C46 C47 1.415(3)
C47 C48 1.408(4)
C48 C49 1.353(3)
C49 C50 1.415(4)
C50 C60 1.510(3)
C52 C53 1.515(4)
C52 C54 1.514(4)
C55 C56 1.520(4)
C55 C57 1.523(5)
C60 C61 1.514(4)
C70 C71 1.497(5)
C71 C72 1.521(5)
C71 C76 1.525(4)
C72 C73 1.554(7)
C73 C74 1.564(5)
C74 C75 1.497(4)
C74 C76 1.540(5)
C74 C79 1.488(6)
C76 C77 1.511(5)
C76 C78 1.525(4)
C4 H4 0.930
C5 H5 0.930
C6 H6 0.930
C8 H8 0.930
C9 H9 0.930
C12 H12 0.930
C13 H26 0.960
C13 H31 0.960
C13 H32 0.960
C14 H142 0.960
C14 H143 0.960
C14 H141 0.960
C15 H15 0.930
C16 H163 0.960
C16 H161 0.960
C16 H162 0.960
C17 H171 0.960
C17 H173 0.960
C17 H172 0.960
C18 H181 0.960
C18 H182 0.960
C18 H183 0.960
C20 H20 0.930
C21 H213 0.960
C21 H212 0.960
C21 H211 0.960
C32 H322 0.970
C32 H321 0.970
C33 H332 0.970
C33 H331 0.970
C37 H371 0.960
C37 H373 0.960
C37 H372 0.960
C38 H382 0.960
C38 H381 0.960
C38 H383 0.960
C39 H392 0.960
C39 H391 0.960
C39 H393 0.960
C44 H44 0.930
C45 H45 0.930
C46 H46 0.930
C48 H48 0.930
C49 H49 0.930
C52 H52 0.930
C53 H533 0.960
C53 H531 0.960
C53 H532 0.960
C54 H541 0.960
C54 H543 0.960
C54 H542 0.960
C55 H55 0.930
C56 H563 0.960
C56 H561 0.960
C56 H562 0.960
C57 H571 0.960
C57 H573 0.960
C57 H572 0.960
C58 H583 0.960
C58 H582 0.960
C58 H581 0.960
C60 H60 0.930
C61 H613 0.960
C61 H611 0.960
C61 H612 0.960
C72 H722 0.970
C72 H721 0.970
C73 H732 0.970
C73 H731 0.970
C77 H773 0.960
C77 H771 0.960
C77 H772 0.960
C78 H782 0.960
C78 H781 0.960
C78 H783 0.960
C79 H791 0.960
C79 H793 0.960
C79 H792 0.960

loop_
_geom_contact_atom_site_label_1
_geom_contact_atom_site_label_2
_geom_contact_distance
_geom_contact_site_symmetry_2
O1 C6 3.415(4) 64702
O4 C79 3.561(4) .
O5 C44 3.392(3) 45501
O6 C13 3.439(4) 45501
O6 C49 3.570(3) 54602
O6 C58 3.524(4) 45501
O6 C61 3.494(4) 54602
O51 C46 3.277(4) 64602
O54 C33 3.556(4) 55401
O54 C38 3.439(4) 55401
O54 C39 3.450(3) 55401
O56 C9 3.438(3) 54602
O56 C18 3.546(3) 45401
O56 C53 3.422(4) 45501
C2 C54 3.559(5) 55601
C6 O1 3.415(4) 65702
C8 C18 3.590(5) 65702
C9 O56 3.438(3) 55602
C13 O6 3.439(4) 65501
C16 C48 3.594(5) 64602
C16 C49 3.566(5) 64602
C18 O56 3.546(3) 65601
C18 C8 3.590(5) 64702
C33 O54 3.556(4) 55601
C38 O54 3.439(4) 55601
C39 O54 3.450(3) 55601
C44 O5 3.392(3) 65501
C46 O51 3.277(4) 65602
C48 C16 3.594(5) 65602
C49 O6 3.570(3) 55602
C49 C16 3.566(5) 65602
C53 O56 3.422(4) 65501
C54 C2 3.559(5) 55401
C58 O6 3.524(4) 65501
C61 O6 3.494(4) 55602
C79 O4 3.561(4) .
O1 H6 2.500 64702
O1 H8 3.529 64702
O1 H541 3.266 55601
O2 H8 2.962 64702
O4 H791 2.632 .
O4 H783 3.048 .
O5 H44 2.541 45501
O5 H583 3.490 45501
O5 H582 3.090 45501
O6 H44 3.426 45501
O6 H49 2.656 54602
O6 H181 3.565 45501
O6 H26 3.355 45501
O6 H31 3.123 45501
O6 H32 3.270 45501
O6 H582 2.605 45501
O6 H612 2.536 54602
O51 H48 2.918 64602
O51 H46 2.391 64602
O51 H143 2.963 .
O52 H48 3.062 64602
O54 H332 2.688 55401
O54 H381 3.063 55401
O54 H383 2.957 55401
O54 H391 2.648 55401
O55 H4 2.865 45401
O55 H182 3.522 45401
O55 H391 3.591 55401
O55 H393 3.597 55401
O56 H4 3.014 45401
O56 H9 2.517 54602
O56 H182 2.604 45401
O56 H211 2.736 54602
O56 H533 3.234 45501
O56 H531 3.459 45501
O56 H532 3.021 45501
C1 H542 3.383 55601
C1 H562 3.306 65602
C2 H541 3.426 55601
C2 H542 2.835 55601
C2 H562 3.410 65602
C3 H533 3.442 55601
C3 H541 3.494 55601
C3 H542 3.242 55601
C4 H721 3.524 65601
C4 H533 2.997 55601
C5 H721 3.142 65601
C5 H731 3.414 65601
C5 H371 3.087 65702
C5 H372 3.522 65702
C5 H533 3.150 55601
C6 H55 3.480 65602
C6 H371 3.540 65702
C6 H162 2.999 65702
C6 H372 3.571 65702
C6 H542 3.338 55601
C6 H573 3.461 65602
C7 H55 3.180 65602
C7 H162 3.584 65702
C7 H542 2.869 55601
C7 H562 3.459 65602
C7 H573 3.543 65602
C8 H55 2.877 65602
C8 H182 3.279 65702
C8 H183 3.246 65702
C8 H563 3.588 65602
C8 H541 3.585 65602
C8 H532 3.183 65602
C8 H542 3.373 55601
C8 H562 3.470 65602
C9 H55 3.436 65602
C9 H182 3.333 65702
C9 H563 3.226 65602
C9 H532 3.176 65602
C9 H562 3.378 65602
C10 H563 3.477 65602
C10 H562 3.268 65602
C12 H562 3.055 65602
C13 H48 3.532 64602
C13 H582 3.569 .
C14 H782 2.980 .
C14 H562 3.226 65602
C14 H783 3.484 .
C16 H6 3.532 64702
C16 H52 3.191 64602
C16 H613 3.184 64602
C17 H783 3.361 .
C18 H8 2.927 64702
C18 H9 3.517 64702
C18 H613 3.454 64602
C18 H393 3.152 65501
C21 H563 3.301 65602
C21 H781 3.468 .
C21 H783 3.591 .
C21 H792 3.438 55602
C32 H45 3.581 45501
C35 H44 3.340 45501
C35 H582 3.214 45501
C35 H612 3.451 54602
C37 H5 2.993 64702
C37 H6 3.573 64702
C37 H722 3.559 54602
C37 H721 3.174 54602
C38 H541 3.544 55601
C38 H571 3.167 55601
C38 H543 2.948 55601
C38 H611 3.436 55601
C39 H181 3.344 45501
C39 H612 3.425 54602
C41 H163 3.192 65602
C41 H142 3.332 .
C41 H143 3.414 .
C42 H163 3.169 65602
C42 H142 2.955 .
C42 H143 3.465 .
C43 H26 3.172 .
C43 H142 3.569 .
C44 H26 2.997 .
C45 H321 3.386 65501
C45 H26 3.294 .
C45 H773 3.363 65602
C45 H173 3.578 65602
C45 H772 3.476 65602
C46 H15 3.403 65602
C46 H142 3.516 .
C46 H561 3.179 65602
C46 H572 3.290 65602
C46 H773 3.564 65602
C46 H173 3.324 65602
C46 H772 3.325 65602
C47 H15 3.213 65602
C47 H163 3.101 65602
C47 H142 2.897 .
C47 H561 3.339 65602
C47 H173 3.598 65602
C48 H15 2.918 65602
C48 H163 3.120 65602
C48 H142 3.158 .
C48 H32 3.010 65602
C48 H161 3.527 65602
C48 H561 3.098 65602
C48 H582 3.458 65602
C48 H581 3.114 65602
C49 H15 3.540 65602
C49 H163 3.124 65602
C49 H142 3.518 .
C49 H32 3.127 65602
C49 H161 3.222 65602
C49 H582 3.305 65602
C49 H581 3.224 65602
C50 H163 3.137 65602
C50 H161 3.538 65602
C51 H46 3.568 64602
C52 H163 3.319 65602
C53 H731 3.427 65501
C53 H793 3.438 65501
C54 H382 3.196 55401
C54 H383 3.529 55401
C56 H12 3.170 64602
C56 H142 3.282 64602
C56 H213 3.371 64602
C57 H46 3.572 64602
C57 H383 3.168 55401
C58 H48 3.029 64602
C58 H49 3.188 64602
C58 H793 3.195 65501
C61 H161 3.303 65602
C61 H183 3.186 65602
C61 H392 3.529 55602
C61 H381 3.418 55401
C70 H332 3.462 55401
C72 H5 3.176 45401
C72 H371 3.474 55602
C72 H373 3.267 55602
C73 H5 3.465 45401
C75 H4 3.118 45401
C75 H182 3.390 45401
C75 H211 3.535 54602
C77 H46 3.341 64602
C77 H45 3.094 64602
C78 H213 3.582 .
C78 H143 3.437 .
C78 H141 2.984 .
C78 H212 3.475 .
C78 H171 3.315 .
C79 H211 3.344 54602
C79 H583 2.966 45501
H48 O51 2.918 65602
H48 O52 3.062 65602
H48 C13 3.532 65602
H48 C58 3.029 65602
H48 H15 2.817 65602
H48 H142 3.589 .
H48 H32 2.590 65602
H48 H143 3.345 65602
H48 H561 2.675 65602
H48 H582 2.936 65602
H48 H581 2.668 65602
H4 O55 2.865 65601
H4 O56 3.014 65601
H4 C75 3.118 65601
H4 H721 3.117 65601
H4 H731 3.417 65601
H4 H533 3.140 55601
H5 C37 2.993 65702
H5 C72 3.176 65601
H5 C73 3.465 65601
H5 H721 2.338 65601
H5 H731 2.850 65601
H5 H371 2.380 65702
H5 H373 3.332 65702
H5 H372 2.862 65702
H5 H533 3.375 55601
H6 O1 2.500 65702
H6 C16 3.532 65702
H6 C37 3.573 65702
H6 H55 3.409 65602
H6 H371 3.284 65702
H6 H162 2.581 65702
H6 H372 2.977 65702
H6 H541 3.380 65602
H6 H382 3.479 65702
H6 H172 3.348 65702
H8 O1 3.529 65702
H8 O2 2.962 65702
H8 C18 2.927 65702
H8 H55 2.837 65602
H8 H162 3.314 65702
H8 H182 2.690 65702
H8 H183 2.730 65702
H8 H541 2.935 65602
H8 H532 2.849 65602
H9 O56 2.517 55602
H9 C18 3.517 65702
H9 H182 2.794 65702
H9 H183 3.410 65702
H9 H563 3.330 65602
H9 H532 2.843 65602
H44 O5 2.541 65501
H44 O6 3.426 65501
H44 C35 3.340 65501
H44 H321 3.337 65501
H44 H26 3.238 .
H46 O51 2.391 65602
H46 C51 3.568 65602
H46 C57 3.572 65602
H46 C77 3.341 65602
H46 H15 3.271 65602
H46 H561 2.827 65602
H46 H572 2.690 65602
H46 H773 3.231 65602
H46 H173 3.468 65602
H46 H772 2.657 65602
H45 C32 3.581 65501
H45 C77 3.094 65602
H45 H321 2.645 65501
H45 H572 3.361 65602
H45 H773 2.834 65602
H45 H771 2.958 65602
H45 H772 2.963 65602
H49 O6 2.656 55602
H49 C58 3.188 65602
H49 H32 2.810 65602
H49 H161 3.325 65602
H49 H582 2.630 65602
H49 H581 2.887 65602
H12 C56 3.170 65602
H12 H563 3.529 65602
H12 H561 3.455 65602
H12 H562 2.257 65602
H15 C46 3.403 64602
H15 C47 3.213 64602
H15 C48 2.918 64602
H15 C49 3.540 64602
H15 H48 2.817 64602
H15 H46 3.271 64602
H20 H783 3.137 .
H52 C16 3.191 65602
H52 H163 2.424 65602
H52 H161 3.486 65602
H52 H162 3.265 65602
H55 C6 3.480 64602
H55 C7 3.180 64602
H55 C8 2.877 64602
H55 C9 3.436 64602
H55 H6 3.409 64602
H55 H8 2.837 64602
H60 H381 3.538 55401
H60 H383 3.515 55401
H322 H611 3.362 55601
H321 C45 3.386 45501
H321 H44 3.337 45501
H321 H45 2.645 45501
H321 H771 3.531 55602
H332 O54 2.688 55601
H332 C70 3.462 55601
H332 H611 3.125 55601
H331 H181 3.127 45501
H722 C37 3.559 55602
H722 H371 3.441 55602
H722 H373 2.844 55602
H721 C4 3.524 45401
H721 C5 3.142 45401
H721 C37 3.174 55602
H721 H4 3.117 45401
H721 H5 2.338 45401
H721 H371 2.689 55602
H721 H373 2.864 55602
H721 H372 3.540 55602
H732 H212 3.544 .
H731 C5 3.414 45401
H731 C53 3.427 45501
H731 H4 3.417 45401
H731 H5 2.850 45401
H731 H533 2.832 45501
H731 H531 3.167 45501
H181 O6 3.565 65501
H181 C39 3.344 65501
H181 H331 3.127 65501
H181 H613 3.598 64602
H181 H612 3.457 64602
H181 H393 2.421 65501
H26 O6 3.355 65501
H26 C43 3.172 .
H26 C44 2.997 .
H26 C45 3.294 .
H26 H44 3.238 .
H26 H562 3.593 65602
H26 H582 3.250 .
H163 C41 3.192 64602
H163 C42 3.169 64602
H163 C47 3.101 64602
H163 C48 3.120 64602
H163 C49 3.124 64602
H163 C50 3.137 64602
H163 C52 3.319 64602
H163 H52 2.424 64602
H163 H613 3.096 64602
H163 H542 3.539 64602
H142 C41 3.332 .
H142 C42 2.955 .
H142 C43 3.569 .
H142 C46 3.516 .
H142 C47 2.897 .
H142 C48 3.158 .
H142 C49 3.518 .
H142 C56 3.282 65602
H142 H48 3.589 .
H142 H563 3.572 65602
H142 H782 3.326 .
H142 H561 2.956 65602
H142 H562 2.846 65602
H213 C56 3.371 65602
H213 C78 3.582 .
H213 H563 2.692 65602
H213 H562 3.302 65602
H213 H581 3.060 65602
H213 H781 3.151 .
H213 H783 3.402 .
H371 C5 3.087 64702
H371 C6 3.540 64702
H371 C72 3.474 54602
H371 H5 2.380 64702
H371 H6 3.284 64702
H371 H722 3.441 54602
H371 H721 2.689 54602
H31 O6 3.123 65501
H32 O6 3.270 65501
H32 C48 3.010 64602
H32 C49 3.127 64602
H32 H48 2.590 64602
H32 H49 2.810 64602
H32 H582 3.051 .
H143 O51 2.963 .
H143 C41 3.414 .
H143 C42 3.465 .
H143 C78 3.437 .
H143 H48 3.345 64602
H143 H782 2.695 .
H143 H783 3.332 .
H141 C78 2.984 .
H141 H782 2.505 .
H141 H562 3.268 65602
H141 H781 3.223 .
H141 H783 2.772 .
H161 C48 3.527 64602
H161 C49 3.222 64602
H161 C50 3.538 64602
H161 C61 3.303 64602
H161 H49 3.325 64602
H161 H52 3.486 64602
H161 H613 2.550 64602
H161 H612 3.291 64602
H162 C6 2.999 64702
H162 C7 3.584 64702
H162 H6 2.581 64702
H162 H8 3.314 64702
H162 H52 3.265 64602
H162 H613 3.464 64602
H162 H542 3.370 64602
H182 O55 3.522 65601
H182 O56 2.604 65601
H182 C8 3.279 64702
H182 C9 3.333 64702
H182 C75 3.390 65601
H182 H8 2.690 64702
H182 H9 2.794 64702
H182 H532 3.452 55601
H182 H393 3.287 65501
H183 C8 3.246 64702
H183 C61 3.186 64602
H183 H8 2.730 64702
H183 H9 3.410 64702
H183 H613 2.564 64602
H183 H611 3.427 64602
H183 H612 3.110 64602
H183 H393 3.321 65501
H212 C78 3.475 .
H212 H732 3.544 .
H212 H781 2.928 .
H212 H783 3.166 .
H212 H792 3.149 55602
H211 O56 2.736 55602
H211 C75 3.535 55602
H211 C79 3.344 55602
H211 H563 3.135 65602
H211 H532 3.575 65602
H211 H793 2.938 55602
H211 H792 2.931 55602
H373 C72 3.267 54602
H373 H5 3.332 64702
H373 H722 2.844 54602
H373 H721 2.864 54602
H372 C5 3.522 64702
H372 C6 3.571 64702
H372 H5 2.862 64702
H372 H6 2.977 64702
H372 H721 3.540 54602
H583 O5 3.490 65501
H583 C79 2.966 65501
H583 H791 2.881 65501
H583 H793 2.320 65501
H583 H792 3.298 65501
H533 O56 3.234 65501
H533 C3 3.442 55401
H533 C4 2.997 55401
H533 C5 3.150 55401
H533 H4 3.140 55401
H533 H5 3.375 55401
H533 H731 2.832 65501
H563 C8 3.588 64602
H563 C9 3.226 64602
H563 C10 3.477 64602
H563 C21 3.301 64602
H563 H9 3.330 64602
H563 H12 3.529 64602
H563 H142 3.572 64602
H563 H213 2.692 64602
H563 H211 3.135 64602
H541 O1 3.266 55401
H541 C2 3.426 55401
H541 C3 3.494 55401
H541 C8 3.585 64602
H541 C38 3.544 55401
H541 H6 3.380 64602
H541 H8 2.935 64602
H541 H382 2.954 55401
H541 H383 3.370 55401
H571 C38 3.167 55401
H571 H382 3.449 55401
H571 H381 3.508 55401
H571 H383 2.261 55401
H571 H391 3.304 55401
H613 C16 3.184 65602
H613 C18 3.454 65602
H613 H181 3.598 65602
H613 H163 3.096 65602
H613 H161 2.550 65602
H613 H162 3.464 65602
H613 H183 2.564 65602
H613 H381 3.583 55401
H782 C14 2.980 .
H782 H142 3.326 .
H782 H143 2.695 .
H782 H141 2.505 .
H782 H171 3.439 .
H791 O4 2.632 .
H791 H583 2.881 45501
H531 O56 3.459 65501
H531 H731 3.167 65501
H531 H793 2.736 65501
H532 O56 3.021 65501
H532 C8 3.183 64602
H532 C9 3.176 64602
H532 H8 2.849 64602
H532 H9 2.843 64602
H532 H182 3.452 55401
H532 H211 3.575 64602
H532 H793 3.504 65501
H543 C38 2.948 55401
H543 H382 2.673 55401
H543 H381 2.851 55401
H543 H383 2.820 55401
H542 C1 3.383 55401
H542 C2 2.835 55401
H542 C3 3.242 55401
H542 C6 3.338 55401
H542 C7 2.869 55401
H542 C8 3.373 55401
H542 H163 3.539 65602
H542 H162 3.370 65602
H542 H382 3.512 55401
H561 C46 3.179 64602
H561 C47 3.339 64602
H561 C48 3.098 64602
H561 H48 2.675 64602
H561 H46 2.827 64602
H561 H12 3.455 64602
H561 H142 2.956 64602
H562 C1 3.306 64602
H562 C2 3.410 64602
H562 C7 3.459 64602
H562 C8 3.470 64602
H562 C9 3.378 64602
H562 C10 3.268 64602
H562 C12 3.055 64602
H562 C14 3.226 64602
H562 H12 2.257 64602
H562 H26 3.593 64602
H562 H142 2.846 64602
H562 H213 3.302 64602
H562 H141 3.268 64602
H573 C6 3.461 64602
H573 C7 3.543 64602
H573 H383 3.384 55401
H572 C46 3.290 64602
H572 H46 2.690 64602
H572 H45 3.361 64602
H582 O5 3.090 65501
H582 O6 2.605 65501
H582 C13 3.569 .
H582 C35 3.214 65501
H582 C48 3.458 64602
H582 C49 3.305 64602
H582 H48 2.936 64602
H582 H49 2.630 64602
H582 H26 3.250 .
H582 H32 3.051 .
H581 C48 3.114 64602
H581 C49 3.224 64602
H581 H48 2.668 64602
H581 H49 2.887 64602
H581 H213 3.060 64602
H581 H793 3.455 65501
H611 C38 3.436 55401
H611 H322 3.362 55401
H611 H332 3.125 55401
H611 H183 3.427 65602
H611 H392 3.220 55602
H611 H381 2.586 55401
H611 H383 3.560 55401
H611 H393 3.546 55602
H612 O6 2.536 55602
H612 C35 3.451 55602
H612 C39 3.425 55602
H612 H181 3.457 65602
H612 H161 3.291 65602
H612 H183 3.110 65602
H612 H392 2.942 55602
H612 H393 3.116 55602
H781 C21 3.468 .
H781 H213 3.151 .
H781 H141 3.223 .
H781 H212 2.928 .
H783 O4 3.048 .
H783 C14 3.484 .
H783 C17 3.361 .
H783 C21 3.591 .
H783 H20 3.137 .
H783 H213 3.402 .
H783 H143 3.332 .
H783 H141 2.772 .
H783 H212 3.166 .
H783 H171 2.450 .
H783 H173 3.580 .
H793 C53 3.438 45501
H793 C58 3.195 45501
H793 H211 2.938 54602
H793 H583 2.320 45501
H793 H531 2.736 45501
H793 H532 3.504 45501
H793 H581 3.455 45501
H792 C21 3.438 54602
H792 H212 3.149 54602
H792 H211 2.931 54602
H792 H583 3.298 45501
H773 C45 3.363 64602
H773 C46 3.564 64602
H773 H46 3.231 64602
H773 H45 2.834 64602
H773 H171 3.185 .
H773 H173 3.139 .
H171 C78 3.315 .
H171 H782 3.439 .
H171 H783 2.450 .
H171 H773 3.185 .
H382 C54 3.196 55601
H382 H6 3.479 64702
H382 H541 2.954 55601
H382 H571 3.449 55601
H382 H543 2.673 55601
H382 H542 3.512 55601
H392 C61 3.529 54602
H392 H611 3.220 54602
H392 H612 2.942 54602
H173 C45 3.578 64602
H173 C46 3.324 64602
H173 C47 3.598 64602
H173 H46 3.468 64602
H173 H783 3.580 .
H173 H773 3.139 .
H172 H6 3.348 64702
H381 O54 3.063 55601
H381 C61 3.418 55601
H381 H60 3.538 55601
H381 H571 3.508 55601
H381 H613 3.583 55601
H381 H543 2.851 55601
H381 H611 2.586 55601
H383 O54 2.957 55601
H383 C54 3.529 55601
H383 C57 3.168 55601
H383 H60 3.515 55601
H383 H541 3.370 55601
H383 H571 2.261 55601
H383 H543 2.820 55601
H383 H573 3.384 55601
H383 H611 3.560 55601
H391 O54 2.648 55601
H391 O55 3.591 55601
H391 H571 3.304 55601
H393 O55 3.597 55601
H393 C18 3.152 45501
H393 H181 2.421 45501
H393 H182 3.287 45501
H393 H183 3.321 45501
H393 H611 3.546 54602
H393 H612 3.116 54602
H771 H45 2.958 64602
H771 H321 3.531 54602
H772 C45 3.476 64602
H772 C46 3.325 64602
H772 H46 2.657 64602
H772 H45 2.963 64602

loop_
_geom_torsion_atom_site_label_1
_geom_torsion_atom_site_label_2
_geom_torsion_atom_site_label_3
_geom_torsion_atom_site_label_4
_geom_torsion
C18 O2 C3 C2 175.7(3)
C18 O2 C3 C4 -6.2(5)
C20 O3 C30 O4 -6.8(4)
C20 O3 C30 C31 170.1(2)
C30 O3 C20 C10 -154.4(2)
C30 O3 C20 C21 82.5(3)
C31 O5 C35 O6 179.4(3)
C31 O5 C35 C34 0.8(3)
C35 O5 C31 C30 156.8(2)
C35 O5 C31 C32 -73.8(3)
C35 O5 C31 C36 34.5(3)
C58 O52 C43 C42 -171.8(3)
C58 O52 C43 C44 7.1(5)
C60 O53 C70 O54 -2.0(4)
C60 O53 C70 C71 175.3(2)
C70 O53 C60 C50 -151.7(2)
C70 O53 C60 C61 84.3(2)
C71 O55 C75 O56 179.6(3)
C71 O55 C75 C74 1.5(3)
C75 O55 C71 C70 158.2(2)
C75 O55 C71 C72 -75.8(3)
C75 O55 C71 C76 33.7(3)
C11 N1 C12 C13 115.4(3)
C11 N1 C12 C14 -117.8(2)
C12 N1 C11 O1 -177.3(2)
C12 N1 C11 C1 9.9(3)
C11 N1 C15 C16 -66.2(4)
C11 N1 C15 C17 60.7(3)
C15 N1 C11 O1 -1.9(4)
C15 N1 C11 C1 -174.6(2)
C12 N1 C15 C16 109.4(3)
C12 N1 C15 C17 -123.6(3)
C15 N1 C12 C13 -60.1(3)
C15 N1 C12 C14 66.7(3)
C51 N51 C52 C53 109.3(3)
C51 N51 C52 C54 -124.7(2)
C52 N51 C51 O51 -178.7(2)
C52 N51 C51 C41 7.2(3)
C51 N51 C55 C56 -65.5(4)
C51 N51 C55 C57 62.2(3)
C55 N51 C51 O51 -5.2(4)
C55 N51 C51 C41 -179.3(2)
C52 N51 C55 C56 108.3(3)
C52 N51 C55 C57 -123.9(3)
C55 N51 C52 C53 -64.4(3)
C55 N51 C52 C54 61.6(3)
C2 C1 C10 C9 -2.7(5)
C2 C1 C10 C20 177.4(3)
C10 C1 C2 C3 -179.8(3)
C10 C1 C2 C7 -0.4(5)
C2 C1 C11 O1 93.4(4)
C2 C1 C11 N1 -93.4(3)
C11 C1 C2 C3 6.5(5)
C11 C1 C2 C7 -174.1(3)
C10 C1 C11 O1 -80.4(3)
C10 C1 C11 N1 92.7(3)
C11 C1 C10 C9 171.3(3)
C11 C1 C10 C20 -8.6(5)
C1 C2 C3 O2 -4.0(5)
C1 C2 C3 C4 177.9(3)
C1 C2 C7 C6 -178.0(3)
C1 C2 C7 C8 3.3(5)
C3 C2 C7 C6 1.5(5)
C3 C2 C7 C8 -177.2(3)
C7 C2 C3 O2 176.6(3)
C7 C2 C3 C4 -1.5(5)
O2 C3 C4 C5 -176.9(3)
C2 C3 C4 C5 1.0(6)
C3 C4 C5 C6 -0.5(6)
C4 C5 C6 C7 0.5(6)
C5 C6 C7 C2 -1.0(5)
C5 C6 C7 C8 177.7(3)
C2 C7 C8 C9 -3.2(5)
C6 C7 C8 C9 178.1(3)
C7 C8 C9 C10 0.1(4)
C8 C9 C10 C1 2.9(5)
C8 C9 C10 C20 -177.2(3)
C1 C10 C20 O3 106.2(3)
C1 C10 C20 C21 -134.0(3)
C9 C10 C20 O3 -73.7(3)
C9 C10 C20 C21 46.1(4)
O3 C30 C31 O5 168.8(2)
O3 C30 C31 C32 48.4(3)
O3 C30 C31 C36 -77.6(3)
O4 C30 C31 O5 -14.2(4)
O4 C30 C31 C32 -134.7(3)
O4 C30 C31 C36 99.4(3)
O5 C31 C32 C33 70.1(2)
O5 C31 C36 C34 -52.5(2)
O5 C31 C36 C37 64.7(3)
O5 C31 C36 C38 -171.2(3)
C30 C31 C32 C33 -167.8(2)
C30 C31 C36 C34 -169.7(2)
C30 C31 C36 C37 -52.5(3)
C30 C31 C36 C38 71.5(3)
C32 C31 C36 C34 56.5(2)
C32 C31 C36 C37 173.7(2)
C32 C31 C36 C38 -62.2(3)
C36 C31 C32 C33 -36.6(2)
C31 C32 C33 C34 0.3(2)
C32 C33 C34 C35 -67.0(3)
C32 C33 C34 C36 35.3(2)
C32 C33 C34 C39 166.3(2)
C33 C34 C35 O5 69.6(3)
C33 C34 C35 O6 -108.8(4)
C33 C34 C36 C31 -54.8(2)
C33 C34 C36 C37 -171.1(2)
C33 C34 C36 C38 63.8(3)
C35 C34 C36 C31 51.0(2)
C35 C34 C36 C37 -65.3(3)
C35 C34 C36 C38 169.7(2)
C36 C34 C35 O5 -35.0(3)
C36 C34 C35 O6 146.5(4)
C39 C34 C35 O5 -162.9(3)
C39 C34 C35 O6 18.7(6)
C39 C34 C36 C31 176.1(2)
C39 C34 C36 C37 59.7(3)
C39 C34 C36 C38 -65.3(3)
C42 C41 C50 C49 -3.6(5)
C42 C41 C50 C60 173.0(3)
C50 C41 C42 C43 -178.9(3)
C50 C41 C42 C47 0.6(5)
C42 C41 C51 O51 87.7(4)
C42 C41 C51 N51 -97.8(3)
C51 C41 C42 C43 8.3(5)
C51 C41 C42 C47 -172.1(3)
C50 C41 C51 O51 -85.3(3)
C50 C41 C51 N51 89.2(4)
C51 C41 C50 C49 169.6(3)
C51 C41 C50 C60 -13.9(5)
C41 C42 C43 O52 -4.0(5)
C41 C42 C43 C44 177.1(3)
C41 C42 C47 C46 -177.2(3)
C41 C42 C47 C48 3.4(5)
C43 C42 C47 C46 2.3(5)
C43 C42 C47 C48 -177.0(3)
C47 C42 C43 O52 176.4(3)
C47 C42 C43 C44 -2.5(5)
O52 C43 C44 C45 -178.4(3)
C42 C43 C44 C45 0.4(6)
C43 C44 C45 C46 1.9(6)
C44 C45 C46 C47 -2.1(6)
C45 C46 C47 C42 -0.1(4)
C45 C46 C47 C48 179.2(3)
C42 C47 C48 C49 -4.7(5)
C46 C47 C48 C49 176.0(3)
C47 C48 C49 C50 1.7(5)
C48 C49 C50 C41 2.5(5)
C48 C49 C50 C60 -174.2(3)
C41 C50 C60 O53 112.4(3)
C41 C50 C60 C61 -127.0(3)
C49 C50 C60 O53 -71.0(3)
C49 C50 C60 C61 49.6(4)
O53 C70 C71 O55 174.8(2)
O53 C70 C71 C72 56.8(3)
O53 C70 C71 C76 -70.8(3)
O54 C70 C71 O55 -7.9(4)
O54 C70 C71 C72 -125.9(3)
O54 C70 C71 C76 106.5(3)
O55 C71 C72 C73 70.3(3)
O55 C71 C76 C74 -52.1(3)
O55 C71 C76 C77 65.1(3)
O55 C71 C76 C78 -170.1(3)
C70 C71 C72 C73 -170.1(2)
C70 C71 C76 C74 -169.6(2)
C70 C71 C76 C77 -52.4(3)
C70 C71 C76 C78 72.4(4)
C72 C71 C76 C74 57.1(3)
C72 C71 C76 C77 174.3(2)
C72 C71 C76 C78 -60.8(3)
C76 C71 C72 C73 -36.8(3)
C71 C72 C73 C74 0.7(3)
C72 C73 C74 C75 -67.9(3)
C72 C73 C74 C76 34.6(3)
C72 C73 C74 C79 166.8(2)
C73 C74 C75 O55 68.8(3)
C73 C74 C75 O56 -109.1(4)
C73 C74 C76 C71 -53.9(3)
C73 C74 C76 C77 -170.3(3)
C73 C74 C76 C78 63.9(3)
C75 C74 C76 C71 51.5(3)
C75 C74 C76 C77 -64.9(3)
C75 C74 C76 C78 169.3(3)
C76 C74 C75 O55 -35.4(3)
C76 C74 C75 O56 146.6(3)
C79 C74 C75 O55 -164.2(3)
C79 C74 C75 O56 17.9(5)
C79 C74 C76 C71 176.0(3)
C79 C74 C76 C77 59.6(4)
C79 C74 C76 C78 -66.2(4)

loop_
_cod_related_entry_id
_cod_related_entry_database
_cod_related_entry_code
1 ChemSpider 9802360
